data_4319860
loop_
_publ_author_name
'Carlos Lodeiro'
'A. Jorge Parola'
'Fernando Pina'
'Carla Bazzicalupi'
'Andrea Bencini'
'Antonio Bianchi'
'Claudia Giorgi'
'Andrea Masotti'
'Barbara Valtancoli'

_publ_section_title
;
 Protonation and Zn(II) Coordination by Dipyridine-Containing Macrocycles
 with Different Molecular Architecture. A Case of pH-Controlled Metal
 Jumping Outside-Inside the Macrocyclic Cavity
;
_journal_name_full 'Inorganic Chemistry'
_journal_page_first 2968
_journal_page_last 2975
_journal_paper_doi 10.1021/ic001381k
_journal_volume 40
_journal_year 2001
_chemical_formula_moiety
;
C20 H31 N7, Zn, (Cl O4)2
;
_chemical_formula_sum 'C20 H31 Cl2 N7 O8 Zn'
_chemical_formula_weight 633.79
_chemical_name_systematic
;
 ?
;
_space_group_IT_number 14
_symmetry_cell_setting monoclinic
_symmetry_space_group_name_Hall '-P 2ybc'
_symmetry_space_group_name_H-M 'P 1 21/c 1'
_atom_sites_solution_hydrogens geom
_atom_sites_solution_primary direct
_atom_sites_solution_secondary difmap
_audit_creation_method SHELXL-97
_cell_angle_alpha 90.00
_cell_angle_beta 94.010(10)
_cell_angle_gamma 90.00
_cell_formula_units_Z 4
_cell_length_a 11.8480(10)
_cell_length_b 11.2760(10)
_cell_length_c 19.688(3)
_cell_measurement_reflns_used 25
_cell_measurement_temperature 298
_cell_measurement_theta_max 20
_cell_measurement_theta_min 12
_cell_volume 2623.8(5)
_computing_cell_refinement 'XSCANS, SIEMENS'
_computing_data_collection 'XSCANS, SIEMENS'
_computing_data_reduction 'XSCANS, SIEMENS'
_computing_molecular_graphics 'ORTEP3 Ver. 1.01\b (Farrugia, 1997)'
_computing_publication_material 'PARST93 (Nardelli, 1993)'
_computing_structure_refinement 'SHELXL-97 (Sheldrick, 1997)'
_computing_structure_solution 'SIR97 (Altomare, 1997)'
_diffrn_ambient_temperature 298
_diffrn_measured_fraction_theta_full 0.970
_diffrn_measured_fraction_theta_max 0.970
_diffrn_measurement_device_type 'SIEMENS P4'
_diffrn_measurement_method \q/2\q
_diffrn_radiation_monochromator graphite
_diffrn_radiation_source 'rotating anode'
_diffrn_radiation_type CuK\a
_diffrn_radiation_wavelength 1.54180
_diffrn_reflns_av_R_equivalents 0.0500
_diffrn_reflns_av_sigmaI/netI 0.0360
_diffrn_reflns_limit_h_max 13
_diffrn_reflns_limit_h_min -1
_diffrn_reflns_limit_k_max 13
_diffrn_reflns_limit_k_min -1
_diffrn_reflns_limit_l_max 22
_diffrn_reflns_limit_l_min -22
_diffrn_reflns_number 5406
_diffrn_reflns_theta_full 64.18
_diffrn_reflns_theta_max 64.18
_diffrn_reflns_theta_min 3.74
_diffrn_standards_decay_% 0
_diffrn_standards_interval_count 200
_diffrn_standards_number 3
_exptl_absorpt_coefficient_mu 3.694
_exptl_absorpt_correction_T_max 0.38
_exptl_absorpt_correction_T_min 0.25
_exptl_absorpt_correction_type empirical
_exptl_crystal_colour colorless
_exptl_crystal_density_diffrn 1.604
_exptl_crystal_density_method 'not measured'
_exptl_crystal_description prismatic
_exptl_crystal_F_000 1312
_exptl_crystal_size_max 0.4
_exptl_crystal_size_mid 0.4
_exptl_crystal_size_min 0.3
_refine_diff_density_max 0.549
_refine_diff_density_min -0.571
_refine_diff_density_rms 0.080
_refine_ls_extinction_coef 0.00079(17)
_refine_ls_extinction_expression Fc^*^=kFc[1+0.001xFc^2^\l^3^/sin(2\q)]^-1/4^
_refine_ls_extinction_method SHELXL
_refine_ls_goodness_of_fit_ref 1.053
_refine_ls_hydrogen_treatment refU
_refine_ls_matrix_type full
_refine_ls_number_parameters 389
_refine_ls_number_reflns 4239
_refine_ls_number_restraints 0
_refine_ls_restrained_S_all 1.053
_refine_ls_R_factor_all 0.0635
_refine_ls_R_factor_gt 0.0574
_refine_ls_shift/su_max 0.016
_refine_ls_shift/su_mean 0.001
_refine_ls_structure_factor_coef Fsqd
_refine_ls_weighting_details 'calc w=1/[\s^2^(Fo^2^)+(0.1097P)^2^+2.2739P] where P=(Fo^2^+2Fc^2^)/3'
_refine_ls_weighting_scheme calc
_refine_ls_wR_factor_gt 0.1707
_refine_ls_wR_factor_ref 0.1772
_reflns_number_gt 3704
_reflns_number_total 4239
_reflns_threshold_expression >2sigma(I)
_cod_data_source_file ic001381k_1.cif
_cod_data_source_block '[ZnL2](ClO4)2'
_cod_database_code 4319860

loop_
_symmetry_equiv_pos_as_xyz
'x, y, z'
'-x, y+1/2, -z+1/2'
'-x, -y, -z'
'x, -y-1/2, z-1/2'

loop_
_atom_site_label
_atom_site_type_symbol
_atom_site_fract_x
_atom_site_fract_y
_atom_site_fract_z
_atom_site_U_iso_or_equiv
_atom_site_adp_type
_atom_site_occupancy
_atom_site_symmetry_multiplicity
_atom_site_calc_flag
_atom_site_refinement_flags
_atom_site_disorder_assembly
_atom_site_disorder_group
Zn1 Zn 0.78710(4) 0.23071(5) 0.09600(3) 0.0514(2) Uani 1 1 d . . .
Cl2 Cl 0.99441(9) 0.19989(9) -0.11906(5) 0.0611(3) Uani 1 1 d . . .
O21 O 1.0965(5) 0.2156(6) -0.1465(5) 0.169(3) Uani 1 1 d . . .
O22 O 0.9165(5) 0.1503(6) -0.1682(3) 0.144(2) Uani 1 1 d . . .
O23 O 0.9452(6) 0.3030(4) -0.0962(3) 0.1313(19) Uani 1 1 d . . .
O24 O 1.0047(4) 0.1140(4) -0.0655(2) 0.1064(14) Uani 1 1 d . . .
Cl3 Cl 1.37094(10) 0.22222(11) -0.30483(7) 0.0745(4) Uani 1 1 d . . .
O31 O 1.4134(13) 0.3247(12) -0.2658(7) 0.137(4) Uani 0.50 1 d P . .
O31' O 1.3696(13) 0.2475(19) -0.2341(7) 0.154(6) Uani 0.50 1 d P . .
O32 O 1.3478(7) 0.2911(6) -0.3612(5) 0.202(4) Uani 1 1 d . . .
O33 O 1.4685(4) 0.1547(5) -0.3113(3) 0.1190(16) Uani 1 1 d . . .
O34 O 1.2809(17) 0.175(2) -0.2747(16) 0.259(16) Uani 0.50 1 d P . .
O34' O 1.2818(9) 0.1359(12) -0.3195(6) 0.102(4) Uani 0.50 1 d P . .
N1 N 0.7032(3) 0.4028(3) 0.06623(17) 0.0549(8) Uani 1 1 d . . .
C1 C 0.7076(4) 0.4957(4) 0.1086(3) 0.0673(11) Uani 1 1 d . . .
C2 C 0.6773(5) 0.6096(4) 0.0846(4) 0.0922(17) Uani 1 1 d . . .
H2 H 0.6799 0.6741 0.1141 0.111 Uiso 1 1 calc R . .
C3 C 0.6443(6) 0.6237(5) 0.0176(4) 0.106(2) Uani 1 1 d . . .
H3 H 0.6232 0.6984 0.0011 0.127 Uiso 1 1 calc R . .
C4 C 0.6418(5) 0.5290(5) -0.0258(3) 0.0928(17) Uani 1 1 d . . .
H4 H 0.6218 0.5392 -0.0720 0.111 Uiso 1 1 calc R . .
C5 C 0.6697(4) 0.4176(4) 0.0000(2) 0.0614(11) Uani 1 1 d . . .
C6 C 0.6668(3) 0.3087(4) -0.0426(2) 0.0573(10) Uani 1 1 d . . .
C7 C 0.6165(5) 0.3069(6) -0.1086(3) 0.0806(15) Uani 1 1 d . . .
H7 H 0.5843 0.3752 -0.1280 0.097 Uiso 1 1 calc R . .
C8 C 0.6152(5) 0.2026(7) -0.1445(3) 0.0888(18) Uani 1 1 d . . .
H8 H 0.5816 0.2000 -0.1886 0.107 Uiso 1 1 calc R . .
C9 C 0.6624(4) 0.1037(6) -0.1161(2) 0.0758(14) Uani 1 1 d . . .
H9 H 0.6636 0.0333 -0.1406 0.091 Uiso 1 1 calc R . .
C10 C 0.7092(3) 0.1092(4) -0.0494(2) 0.0607(11) Uani 1 1 d . . .
N2 N 0.7121(3) 0.2109(3) -0.01297(17) 0.0514(8) Uani 1 1 d . . .
C11 C 0.7582(5) 0.0002(4) -0.0163(3) 0.0793(14) Uani 1 1 d . . .
H11A H 0.7197 -0.0686 -0.0364 0.095 Uiso 1 1 calc R . .
H11B H 0.8373 -0.0054 -0.0255 0.095 Uiso 1 1 calc R . .
N3 N 0.7491(4) -0.0021(4) 0.0561(2) 0.0781(11) Uani 1 1 d . . .
C12 C 0.6333(6) -0.0185(7) 0.0762(3) 0.104(2) Uani 1 1 d . . .
C13 C 0.6196(13) 0.0342(13) 0.1512(8) 0.082(4) Uani 0.40 1 d P . .
C13' C 0.5810(7) 0.0766(8) 0.0999(6) 0.081(3) Uani 0.60 1 d P . .
N4 N 0.6602(4) 0.1548(3) 0.1535(2) 0.0770(12) Uani 1 1 d . . .
C14 C 0.747(2) 0.1418(15) 0.2309(8) 0.072(5) Uani 0.40 1 d P . .
C15 C 0.850(4) 0.066(4) 0.225(3) 0.123(15) Uani 0.40 1 d P . .
C14' C 0.6944(13) 0.1006(17) 0.2101(7) 0.110(5) Uani 0.60 1 d P . .
C15' C 0.824(2) 0.0938(19) 0.2230(12) 0.091(8) Uani 0.60 1 d P . .
N5 N 0.8917(4) 0.1140(4) 0.1621(3) 0.0851(13) Uani 1 1 d . . .
C16 C 1.0055(5) 0.1589(5) 0.1706(4) 0.094(2) Uani 1 1 d . . .
H16A H 1.0568 0.0959 0.1860 0.113 Uiso 1 1 calc R . .
H16B H 1.0099 0.2214 0.2046 0.113 Uiso 1 1 calc R . .
C17 C 1.0382(5) 0.2064(6) 0.1038(4) 0.097(2) Uani 1 1 d . . .
H17A H 1.1090 0.2494 0.1111 0.117 Uiso 1 1 calc R . .
H17B H 1.0508 0.1405 0.0736 0.117 Uiso 1 1 calc R . .
N6 N 0.9516(3) 0.2865(4) 0.0703(2) 0.0715(11) Uani 1 1 d . . .
H6 H 0.9545 0.2777 0.0245 0.086 Uiso 1 1 calc R . .
C18 C 0.9696(5) 0.4132(5) 0.0862(3) 0.0806(14) Uani 1 1 d . . .
H18A H 0.9189 0.4605 0.0564 0.097 Uiso 1 1 calc R . .
H18B H 1.0466 0.4347 0.0777 0.097 Uiso 1 1 calc R . .
C19 C 0.9491(5) 0.4408(5) 0.1593(3) 0.0781(14) Uani 1 1 d . . .
H19A H 1.0124 0.4113 0.1884 0.094 Uiso 1 1 calc R . .
H19B H 0.9463 0.5262 0.1650 0.094 Uiso 1 1 calc R . .
N7 N 0.8440(3) 0.3891(3) 0.18178(18) 0.0634(9) Uani 1 1 d . . .
C20 C 0.7499(5) 0.4721(4) 0.1800(3) 0.0789(14) Uani 1 1 d . . .
H20A H 0.7744 0.5458 0.2017 0.095 Uiso 1 1 calc R . .
H20B H 0.6894 0.4394 0.2049 0.095 Uiso 1 1 calc R . .

loop_
_atom_site_aniso_label
_atom_site_aniso_U_11
_atom_site_aniso_U_22
_atom_site_aniso_U_33
_atom_site_aniso_U_23
_atom_site_aniso_U_13
_atom_site_aniso_U_12
Zn1 0.0429(3) 0.0628(4) 0.0471(4) 0.0083(2) -0.0063(2) 0.0019(2)
Cl2 0.0677(6) 0.0594(6) 0.0556(6) 0.0037(4) 0.0005(5) 0.0014(4)
O21 0.106(4) 0.174(6) 0.235(8) 0.044(5) 0.073(5) -0.014(4)
O22 0.161(5) 0.169(5) 0.095(3) -0.014(3) -0.051(3) -0.022(4)
O23 0.203(6) 0.074(3) 0.122(4) 0.006(2) 0.049(4) 0.024(3)
O24 0.132(4) 0.098(3) 0.088(3) 0.032(2) 0.000(2) 0.020(3)
Cl3 0.0653(7) 0.0778(8) 0.0780(8) 0.0122(6) -0.0128(6) 0.0048(5)
O31 0.161(12) 0.124(9) 0.127(10) -0.036(8) 0.024(8) 0.027(8)
O31' 0.119(10) 0.25(2) 0.092(8) -0.072(10) -0.011(7) 0.038(11)
O32 0.210(7) 0.156(6) 0.226(8) 0.111(6) -0.082(6) -0.027(5)
O33 0.087(3) 0.125(4) 0.142(4) -0.026(3) -0.012(3) 0.022(3)
O34 0.145(15) 0.25(3) 0.40(4) 0.24(3) 0.14(2) 0.057(16)
O34' 0.068(6) 0.116(7) 0.119(8) 0.009(7) -0.016(6) -0.037(5)
N1 0.0617(19) 0.0463(17) 0.056(2) 0.0013(14) -0.0031(16) 0.0076(14)
C1 0.077(3) 0.047(2) 0.079(3) -0.006(2) 0.007(2) 0.008(2)
C2 0.109(4) 0.050(3) 0.117(5) -0.003(3) 0.001(4) 0.014(3)
C3 0.128(5) 0.054(3) 0.133(6) 0.022(3) -0.010(4) 0.017(3)
C4 0.110(4) 0.072(3) 0.092(4) 0.030(3) -0.017(3) 0.016(3)
C5 0.061(2) 0.060(2) 0.061(3) 0.017(2) -0.008(2) 0.0053(19)
C6 0.052(2) 0.073(3) 0.046(2) 0.0041(19) -0.0075(18) -0.0053(19)
C7 0.074(3) 0.110(4) 0.056(3) 0.012(3) -0.011(2) 0.002(3)
C8 0.083(4) 0.139(5) 0.041(3) -0.014(3) -0.012(2) -0.020(4)
C9 0.065(3) 0.103(4) 0.058(3) -0.025(3) -0.003(2) -0.022(3)
C10 0.046(2) 0.075(3) 0.060(3) -0.020(2) 0.0000(18) -0.0123(19)
N2 0.0452(17) 0.0611(19) 0.0464(18) -0.0064(15) -0.0079(14) -0.0035(14)
C11 0.082(3) 0.064(3) 0.091(4) -0.029(3) 0.001(3) 0.002(2)
N3 0.075(3) 0.082(3) 0.074(3) -0.020(2) -0.016(2) 0.009(2)
C12 0.097(4) 0.112(5) 0.103(5) -0.008(4) 0.016(3) -0.039(4)
C13 0.090(9) 0.077(8) 0.077(9) -0.006(7) -0.004(7) -0.036(7)
C13' 0.058(4) 0.067(5) 0.122(8) -0.015(5) 0.023(5) -0.019(4)
N4 0.073(2) 0.052(2) 0.110(3) 0.002(2) 0.036(2) -0.0006(18)
C14 0.117(16) 0.059(8) 0.037(7) 0.014(6) -0.022(8) -0.019(9)
C15 0.12(2) 0.10(2) 0.14(3) 0.031(17) -0.025(16) 0.046(14)
C14' 0.105(10) 0.152(14) 0.074(8) 0.044(9) 0.019(7) 0.044(9)
C15' 0.121(17) 0.067(10) 0.077(10) 0.043(9) -0.051(13) -0.021(13)
N5 0.083(3) 0.066(2) 0.100(3) -0.003(2) -0.036(3) 0.007(2)
C16 0.078(3) 0.082(3) 0.114(5) -0.028(3) -0.054(3) 0.024(3)
C17 0.052(3) 0.122(5) 0.115(5) -0.048(4) -0.018(3) 0.013(3)
N6 0.051(2) 0.108(3) 0.054(2) -0.021(2) -0.0008(17) -0.011(2)
C18 0.068(3) 0.094(4) 0.079(3) 0.003(3) 0.003(2) -0.025(3)
C19 0.087(3) 0.064(3) 0.080(3) -0.010(2) -0.019(3) -0.019(2)
N7 0.083(2) 0.0525(19) 0.053(2) -0.0059(15) -0.0063(17) -0.0059(18)
C20 0.109(4) 0.061(3) 0.067(3) -0.021(2) 0.010(3) 0.004(3)

loop_
_atom_type_symbol
_atom_type_description
_atom_type_scat_dispersion_real
_atom_type_scat_dispersion_imag
_atom_type_scat_source
C C 0.0181 0.0091 'International Tables Vol C Tables 4.2.6.8 and 6.1.1.4'
H H 0.0000 0.0000 'International Tables Vol C Tables 4.2.6.8 and 6.1.1.4'
N N 0.0311 0.0180 'International Tables Vol C Tables 4.2.6.8 and 6.1.1.4'
O O 0.0492 0.0322 'International Tables Vol C Tables 4.2.6.8 and 6.1.1.4'
Cl Cl 0.3639 0.7018 'International Tables Vol C Tables 4.2.6.8 and 6.1.1.4'
Zn Zn -1.5491 0.6778 'International Tables Vol C Tables 4.2.6.8 and 6.1.1.4'

loop_
_geom_angle_atom_site_label_1
_geom_angle_atom_site_label_2
_geom_angle_atom_site_label_3
_geom_angle
_geom_angle_site_symmetry_1
_geom_angle_site_symmetry_3
_geom_angle_publ_flag
N4 Zn1 N6 159.03(18) . . ?
N4 Zn1 N5 80.34(19) . . ?
N6 Zn1 N5 80.18(19) . . ?
N4 Zn1 N1 99.82(14) . . ?
N6 Zn1 N1 94.50(16) . . ?
N5 Zn1 N1 154.71(15) . . ?
N4 Zn1 N2 102.64(16) . . ?
N6 Zn1 N2 96.20(13) . . ?
N5 Zn1 N2 132.32(15) . . ?
N1 Zn1 N2 72.63(12) . . ?
N4 Zn1 N7 95.41(15) . . ?
N6 Zn1 N7 75.21(14) . . ?
N5 Zn1 N7 85.01(15) . . ?
N1 Zn1 N7 69.75(12) . . ?
N2 Zn1 N7 140.44(12) . . ?
O21 Cl2 O23 114.9(4) . . ?
O21 Cl2 O22 109.6(5) . . ?
O23 Cl2 O22 106.6(4) . . ?
O21 Cl2 O24 110.3(4) . . ?
O23 Cl2 O24 110.1(3) . . ?
O22 Cl2 O24 104.9(3) . . ?
O32 Cl3 O34 117.2(11) . . ?
O32 Cl3 O33 110.9(5) . . ?
O34 Cl3 O33 120.0(9) . . ?
O32 Cl3 O31' 131.7(9) . . ?
O34 Cl3 O31' 65.9(14) . . ?
O33 Cl3 O31' 105.3(6) . . ?
O32 Cl3 O34' 96.8(6) . . ?
O34 Cl3 O34' 40.8(15) . . ?
O33 Cl3 O34' 102.2(6) . . ?
O31' Cl3 O34' 105.8(9) . . ?
O32 Cl3 O31 91.1(7) . . ?
O34 Cl3 O31 109.6(15) . . ?
O33 Cl3 O31 102.9(6) . . ?
O31' Cl3 O31 49.6(8) . . ?
O34' Cl3 O31 149.0(8) . . ?
O31' O31 Cl3 63.7(9) . . ?
O31 O31' Cl3 66.7(10) . . ?
O31 O31' O34 115.1(16) . . ?
Cl3 O31' O34 55.2(8) . . ?
O34' O34 Cl3 74.3(13) . . ?
O34' O34 O31' 131.5(18) . . ?
Cl3 O34 O31' 58.8(10) . . ?
O34 O34' Cl3 65.0(14) . . ?
C1 N1 C5 120.1(4) . . ?
C1 N1 Zn1 121.2(3) . . ?
C5 N1 Zn1 117.2(3) . . ?
N1 C1 C2 120.6(5) . . ?
N1 C1 C20 116.5(4) . . ?
C2 C1 C20 122.9(5) . . ?
C3 C2 C1 118.8(5) . . ?
C2 C3 C4 120.5(5) . . ?
C3 C4 C5 119.0(5) . . ?
N1 C5 C4 121.0(5) . . ?
N1 C5 C6 115.9(4) . . ?
C4 C5 C6 123.1(4) . . ?
N2 C6 C7 121.8(5) . . ?
N2 C6 C5 116.2(4) . . ?
C7 C6 C5 122.0(4) . . ?
C8 C7 C6 118.8(5) . . ?
C9 C8 C7 120.3(5) . . ?
C8 C9 C10 118.7(5) . . ?
N2 C10 C9 122.1(5) . . ?
N2 C10 C11 118.3(4) . . ?
C9 C10 C11 119.6(4) . . ?
C6 N2 C10 118.2(4) . . ?
C6 N2 Zn1 116.6(3) . . ?
C10 N2 Zn1 125.3(3) . . ?
N3 C11 C10 113.2(4) . . ?
C11 N3 C12 113.9(4) . . ?
C13' C12 N3 117.2(6) . . ?
C13' C12 C13 46.0(7) . . ?
N3 C12 C13 110.9(6) . . ?
C13' C13 N4 75.7(10) . . ?
C13' C13 C14' 126.4(12) . . ?
N4 C13 C14' 50.8(7) . . ?
C13' C13 C12 54.8(8) . . ?
N4 C13 C12 108.8(10) . . ?
C14' C13 C12 138.9(11) . . ?
C13 C13' C12 79.2(10) . . ?
C13 C13' N4 59.5(8) . . ?
C12 C13' N4 113.7(7) . . ?
C14' N4 C13 70.6(12) . . ?
C14' N4 C13' 115.4(11) . . ?
C13 N4 C13' 44.8(6) . . ?
C14' N4 C14 27.0(10) . . ?
C13 N4 C14 96.9(9) . . ?
C13' N4 C14 141.5(7) . . ?
C14' N4 Zn1 116.9(7) . . ?
C13 N4 Zn1 127.6(7) . . ?
C13' N4 Zn1 105.7(4) . . ?
C14 N4 Zn1 95.9(7) . . ?
C14' C14 C15' 105(3) . . ?
C14' C14 C15 103(3) . . ?
C15' C14 C15 6(3) . . ?
C14' C14 N4 44.1(15) . . ?
C15' C14 N4 111.0(16) . . ?
C15 C14 N4 114(3) . . ?
N5 C15 C14 100(2) . . ?
N5 C15 C14' 100(2) . . ?
C14 C15 C14' 26.2(11) . . ?
C14 C14' N4 109(2) . . ?
C14 C14' C15' 43.0(19) . . ?
N4 C14' C15' 114.1(12) . . ?
C14 C14' C13 162(2) . . ?
N4 C14' C13 58.6(9) . . ?
C15' C14' C13 126.3(15) . . ?
C14 C14' C15 51(2) . . ?
N4 C14' C15 118.1(19) . . ?
C15' C14' C15 8.9(19) . . ?
C13 C14' C15 120(2) . . ?
C14 C15' N5 122.7(16) . . ?
C14 C15' C14' 32.4(11) . . ?
N5 C15' C14' 116.1(13) . . ?
C16 N5 C15 113.2(19) . . ?
C16 N5 C15' 120.4(9) . . ?
C15 N5 C15' 17(2) . . ?
C16 N5 Zn1 110.3(4) . . ?
C15 N5 Zn1 121.2(16) . . ?
C15' N5 Zn1 104.9(10) . . ?
N5 C16 C17 108.8(4) . . ?
N6 C17 C16 113.2(5) . . ?
C18 N6 C17 114.1(4) . . ?
C18 N6 Zn1 110.8(3) . . ?
C17 N6 Zn1 109.2(4) . . ?
N6 C18 C19 111.8(4) . . ?
N7 C19 C18 113.7(4) . . ?
C20 N7 C19 113.7(4) . . ?
C20 N7 Zn1 105.8(3) . . ?
C19 N7 Zn1 105.8(3) . . ?
N7 C20 C1 110.3(4) . . ?

loop_
_geom_bond_atom_site_label_1
_geom_bond_atom_site_label_2
_geom_bond_distance
_geom_bond_site_symmetry_2
_geom_bond_publ_flag
Zn1 N4 2.125(4) . ?
Zn1 N6 2.141(4) . ?
Zn1 N5 2.176(4) . ?
Zn1 N1 2.239(3) . ?
Zn1 N2 2.275(3) . ?
Zn1 N7 2.517(3) . ?
Cl2 O21 1.371(5) . ?
Cl2 O23 1.389(5) . ?
Cl2 O22 1.406(5) . ?
Cl2 O24 1.431(4) . ?
Cl3 O32 1.366(6) . ?
Cl3 O34 1.366(15) . ?
Cl3 O33 1.397(4) . ?
Cl3 O31' 1.423(12) . ?
Cl3 O34' 1.451(10) . ?
Cl3 O31 1.457(13) . ?
O31 O31' 1.21(2) . ?
O31' O34 1.52(3) . ?
O34 O34' 0.98(3) . ?
N1 C1 1.338(6) . ?
N1 C5 1.346(5) . ?
C1 C2 1.405(7) . ?
C1 C20 1.483(7) . ?
C2 C3 1.360(9) . ?
C3 C4 1.366(9) . ?
C4 C5 1.387(7) . ?
C5 C6 1.487(6) . ?
C6 N2 1.342(6) . ?
C6 C7 1.391(7) . ?
C7 C8 1.371(8) . ?
C8 C9 1.352(8) . ?
C9 C10 1.390(7) . ?
C10 N2 1.352(5) . ?
C10 C11 1.489(7) . ?
C11 N3 1.438(7) . ?
N3 C12 1.465(8) . ?
C12 C13' 1.339(11) . ?
C12 C13 1.611(16) . ?
C13 C13' 1.180(16) . ?
C13 N4 1.442(13) . ?
C13 C14' 1.60(2) . ?
C13' N4 1.622(11) . ?
N4 C14' 1.310(13) . ?
N4 C14 1.78(2) . ?
C14 C14' 0.856(18) . ?
C14 C15' 1.09(3) . ?
C14 C15 1.50(5) . ?
C15 N5 1.47(6) . ?
C15 C14' 1.89(5) . ?
C14' C15' 1.55(3) . ?
C15' N5 1.50(3) . ?
N5 C16 1.439(7) . ?
C16 C17 1.497(10) . ?
C17 N6 1.486(8) . ?
N6 C18 1.475(7) . ?
C18 C19 1.509(7) . ?
C19 N7 1.471(6) . ?
N7 C20 1.454(6) . ?
